data_2022804
loop_
_publ_author_name
'McClements, Isobelle F.'
'Wiesler, Clara R.'
'Tanski, Joseph M.'

_publ_section_title
;
 Crystallographic and spectroscopic characterization of two
 1-phenyl-1H-imidazoles: 4-(1H-imidazol-1-yl)benzaldehyde and
 1-(4-methoxyphenyl)-1H-imidazole
;
_journal_coeditor_code JY2032
_journal_issue 7
_journal_name_full 'Acta Crystallographica Section E Crystallographic Communications'
_journal_page_first 678
_journal_page_last 681
_journal_paper_doi 10.1107/S2056989023005480
_journal_volume 79
_journal_year 2023
_chemical_formula_iupac 'C10 H8 N2 O'
_chemical_formula_moiety 'C10 H8 N2 O'
_chemical_formula_sum 'C10 H8 N2 O'
_chemical_formula_weight 172.18
_chemical_name_systematic
;
4-(1<i>H</i>-Imidazol-1-yl)benzaldehyde
;
_space_group_crystal_system monoclinic
_space_group_IT_number 4
_space_group_name_Hall 'P 2yb'
_space_group_name_H-M_alt 'P 1 21 1'
_atom_sites_solution_hydrogens geom
_atom_sites_solution_primary dual
_atom_sites_solution_secondary difmap
_cell_angle_alpha 90
_cell_angle_beta 91.096(2)
_cell_angle_gamma 90
_cell_formula_units_Z 2
_cell_length_a 3.7749(2)
_cell_length_b 7.3711(5)
_cell_length_c 14.4524(9)
_cell_measurement_reflns_used 5426
_cell_measurement_temperature 125.(2)
_cell_measurement_theta_max 71.5659
_cell_measurement_theta_min 3.0583
_cell_volume 402.07(4)
_computing_cell_refinement
;
SAINT (Bruker, 2013)
;
_computing_data_collection
;
APEX3 (Bruker, 2013)
;
_computing_data_reduction
;
SAINT (Bruker, 2013)
;
_computing_molecular_graphics
;
SHELXTL2014 (Sheldrick, 2008)
;
_computing_publication_material
;
SHELXTL2014 (Sheldrick, 2008), OLEX2 (Dolomanov <i>et al.</i>,
2009), and
Mercury (Macrae <i>et al.</i>,  2020)
;
_computing_structure_refinement
;
SHELXL2017 (Sheldrick, 2015b)
;
_computing_structure_solution
;
SHELXT2018 (Sheldrick, 2015a)
;
_diffrn_ambient_temperature 125.(2)
_diffrn_detector_area_resol_mean 8.3333
_diffrn_measured_fraction_theta_full 0.971
_diffrn_measured_fraction_theta_max 0.971
_diffrn_measurement_device 'three-circle diffractometer'
_diffrn_measurement_device_type 'Bruker APEXII CCD'
_diffrn_measurement_method '\f and \w scans'
_diffrn_radiation_probe x-ray
_diffrn_radiation_source 'Cu IuS micro-focus source'
_diffrn_radiation_type CuK\a
_diffrn_radiation_wavelength 1.54178
_diffrn_reflns_av_R_equivalents 0.0293
_diffrn_reflns_av_unetI/netI 0.0290
_diffrn_reflns_limit_h_max 4
_diffrn_reflns_limit_h_min -4
_diffrn_reflns_limit_k_max 7
_diffrn_reflns_limit_k_min -8
_diffrn_reflns_limit_l_max 16
_diffrn_reflns_limit_l_min -17
_diffrn_reflns_number 5673
_diffrn_reflns_theta_full 67.68
_diffrn_reflns_theta_max 71.56
_diffrn_reflns_theta_min 3.06
_diffrn_source 'Cu IuS micro-focus source'
_diffrn_source_current 0.65
_diffrn_source_power 0.03
_diffrn_source_voltage 45
_exptl_absorpt_coefficient_mu 0.773
_exptl_absorpt_correction_T_max 0.96
_exptl_absorpt_correction_T_min 0.80
_exptl_absorpt_correction_type multi-scan
_exptl_absorpt_process_details
;
(SADABS; Bruker, 2016)
;
_exptl_crystal_colour 'clear colourless'
_exptl_crystal_density_diffrn 1.422
_exptl_crystal_density_method 'not measured'
_exptl_crystal_description plate
_exptl_crystal_F_000 180
_exptl_crystal_size_max 0.370
_exptl_crystal_size_mid 0.200
_exptl_crystal_size_min 0.050
_refine_diff_density_max 0.188
_refine_diff_density_min -0.146
_refine_ls_abs_structure_details
;
Flack <i>x</i> determined using 652 quotients
[(I+)-(I-)]/[(I+)+(I-)] (Parsons <i>et al.</i>,  2013);
Hooft <i>y</i> = 0.11(6) calculated with OLEX2 (Dolomanov <i>et al.</i>,
2009).
;
_refine_ls_abs_structure_Flack 0.09(7)
_refine_ls_extinction_coef 0.021(6)
_refine_ls_extinction_method
;
SHELXL2017 (Sheldrick, 2015b)
;
_refine_ls_goodness_of_fit_ref 1.139
_refine_ls_hydrogen_treatment constr
_refine_ls_matrix_type full
_refine_ls_number_parameters 119
_refine_ls_number_reflns 1482
_refine_ls_number_restraints 1
_refine_ls_restrained_S_all 1.139
_refine_ls_R_factor_all 0.0273
_refine_ls_R_factor_gt 0.0271
_refine_ls_shift/su_max 0.000
_refine_ls_shift/su_mean 0.000
_refine_ls_structure_factor_coef Fsqd
_refine_ls_weighting_details 'w=1/[\s^2^(Fo^2^)+(0.0495P)^2^+0.0471P] where P=(Fo^2^+2Fc^2^)/3'
_refine_ls_weighting_scheme calc
_refine_ls_wR_factor_gt 0.0788
_refine_ls_wR_factor_ref 0.0790
_reflns_number_gt 1466
_reflns_number_total 1482
_reflns_threshold_expression 'I > 2\s(I)'
_cod_data_source_file jy2032sup1.cif
_cod_data_source_block I
_cod_database_code 2022804

loop_
_space_group_symop_operation_xyz
'x, y, z'
'-x, y+1/2, -z'

loop_
_atom_site_type_symbol
_atom_site_label
_atom_site_fract_x
_atom_site_fract_y
_atom_site_fract_z
_atom_site_U_iso_or_equiv
_atom_site_adp_type
_atom_site_calc_flag
_atom_site_occupancy
_atom_site_disorder_assembly
_atom_site_disorder_group
O O1 0.8970(4) 0.9617(2) 0.09534(10) 0.0289(4) Uani d 1 . .
N N1 0.3041(4) 0.2861(2) 0.33233(10) 0.0166(4) Uani d 1 . .
N N2 0.2148(4) 0.1490(2) 0.46723(11) 0.0222(4) Uani d 1 . .
C C1 0.8366(5) 0.8021(3) 0.07934(13) 0.0230(4) Uani d 1 . .
H H1A 0.889378 0.758391 0.019326 0.028 Uiso calc 1 . .
C C2 0.6890(5) 0.6719(3) 0.14516(12) 0.0185(4) Uani d 1 . .
C C3 0.6418(5) 0.4920(3) 0.11753(13) 0.0203(4) Uani d 1 . .
H H3A 0.698927 0.4571 0.056322 0.024 Uiso calc 1 . .
C C4 0.5120(5) 0.3631(3) 0.17851(12) 0.0192(4) Uani d 1 . .
H H4A 0.480518 0.240754 0.159434 0.023 Uiso calc 1 . .
C C5 0.4286(4) 0.4165(3) 0.26824(12) 0.0169(4) Uani d 1 . .
C C6 0.4704(4) 0.5971(3) 0.29652(12) 0.0183(4) Uani d 1 . .
H H6A 0.409116 0.632564 0.357352 0.022 Uiso calc 1 . .
C C7 0.6015(5) 0.7236(3) 0.23531(13) 0.0199(4) Uani d 1 . .
H H7A 0.632366 0.846022 0.254394 0.024 Uiso calc 1 . .
C C8 0.1451(4) 0.1207(3) 0.31214(12) 0.0191(4) Uani d 1 . .
H H8A 0.086412 0.073743 0.25258 0.023 Uiso calc 1 . .
C C9 0.0906(5) 0.0395(3) 0.39529(13) 0.0212(4) Uani d 1 . .
H H9A -0.017271 -0.075833 0.403072 0.025 Uiso calc 1 . .
C C10 0.3399(5) 0.2943(3) 0.42704(13) 0.0204(4) Uani d 1 . .
H H10A 0.443164 0.393702 0.45957 0.025 Uiso calc 1 . .

loop_
_atom_site_aniso_label
_atom_site_aniso_U_11
_atom_site_aniso_U_22
_atom_site_aniso_U_33
_atom_site_aniso_U_12
_atom_site_aniso_U_13
_atom_site_aniso_U_23
O1 0.0395(9) 0.0225(9) 0.0249(7) -0.0053(6) 0.0026(6) 0.0022(6)
N1 0.0195(7) 0.0148(9) 0.0154(7) 0.0001(6) -0.0004(5) 0.0002(6)
N2 0.0268(8) 0.0210(10) 0.0188(7) -0.0002(6) 0.0009(6) 0.0014(6)
C1 0.0245(9) 0.0236(12) 0.0209(9) -0.0008(8) -0.0004(7) 0.0000(8)
C2 0.0179(8) 0.0201(11) 0.0175(8) 0.0005(7) -0.0013(7) 0.0002(7)
C3 0.0212(9) 0.0230(11) 0.0166(9) 0.0020(7) 0.0012(7) -0.0018(7)
C4 0.0230(9) 0.0166(11) 0.0180(8) -0.0005(7) -0.0001(7) -0.0021(7)
C5 0.0151(8) 0.0176(10) 0.0180(8) 0.0009(7) -0.0018(6) 0.0007(7)
C6 0.0212(8) 0.0175(10) 0.0164(8) 0.0015(7) 0.0006(7) -0.0021(7)
C7 0.0213(9) 0.0162(10) 0.0221(10) 0.0002(7) -0.0015(7) -0.0017(7)
C8 0.0202(8) 0.0168(10) 0.0203(8) -0.0005(7) -0.0009(6) -0.0027(7)
C9 0.0219(9) 0.0187(11) 0.0229(9) 0.0004(7) 0.0007(7) 0.0016(7)
C10 0.0243(9) 0.0207(11) 0.0163(9) 0.0005(7) -0.0013(7) -0.0012(7)

loop_
_atom_type_symbol
_atom_type_description
_atom_type_scat_dispersion_real
_atom_type_scat_dispersion_imag
_atom_type_scat_source
C C 0.0181 0.0091 'International Tables Vol C Tables 4.2.6.8 and 6.1.1.4'
H H 0.0000 0.0000 'International Tables Vol C Tables 4.2.6.8 and 6.1.1.4'
N N 0.0311 0.0180 'International Tables Vol C Tables 4.2.6.8 and 6.1.1.4'
O O 0.0492 0.0322 'International Tables Vol C Tables 4.2.6.8 and 6.1.1.4'

loop_
_geom_angle_atom_site_label_1
_geom_angle_atom_site_label_2
_geom_angle_atom_site_label_3
_geom_angle_site_symmetry_1
_geom_angle_site_symmetry_3
_geom_angle
_geom_angle_publ_flag
C10 N1 C8 . . 106.39(15) ?
C10 N1 C5 . . 126.28(15) ?
C8 N1 C5 . . 127.19(15) ?
C10 N2 C9 . . 105.21(15) ?
O1 C1 C2 . . 125.41(17) ?
O1 C1 H1A . . 117.3 ?
C2 C1 H1A . . 117.3 ?
C3 C2 C7 . . 119.54(17) ?
C3 C2 C1 . . 118.92(15) ?
C7 C2 C1 . . 121.53(17) ?
C4 C3 C2 . . 120.81(16) ?
C4 C3 H3A . . 119.6 ?
C2 C3 H3A . . 119.6 ?
C3 C4 C5 . . 118.95(17) ?
C3 C4 H4A . . 120.5 ?
C5 C4 H4A . . 120.5 ?
C4 C5 C6 . . 120.84(16) ?
C4 C5 N1 . . 119.84(17) ?
C6 C5 N1 . . 119.32(16) ?
C7 C6 C5 . . 119.59(17) ?
C7 C6 H6A . . 120.2 ?
C5 C6 H6A . . 120.2 ?
C6 C7 C2 . . 120.28(18) ?
C6 C7 H7A . . 119.9 ?
C2 C7 H7A . . 119.9 ?
C9 C8 N1 . . 105.83(16) ?
C9 C8 H8A . . 127.1 ?
N1 C8 H8A . . 127.1 ?
C8 C9 N2 . . 110.49(18) ?
C8 C9 H9A . . 124.8 ?
N2 C9 H9A . . 124.8 ?
N2 C10 N1 . . 112.07(16) ?
N2 C10 H10A . . 124.0 ?
N1 C10 H10A . . 124.0 ?

loop_
_geom_bond_atom_site_label_1
_geom_bond_atom_site_label_2
_geom_bond_site_symmetry_2
_geom_bond_distance
_geom_bond_publ_flag
O1 C1 . 1.219(3) ?
N1 C10 . 1.374(2) ?
N1 C8 . 1.388(2) ?
N1 C5 . 1.421(2) ?
N2 C10 . 1.311(2) ?
N2 C9 . 1.391(2) ?
C1 C2 . 1.469(2) ?
C1 H1A . 0.9500 ?
C2 C3 . 1.395(3) ?
C2 C7 . 1.403(2) ?
C3 C4 . 1.391(3) ?
C3 H3A . 0.9500 ?
C4 C5 . 1.397(2) ?
C4 H4A . 0.9500 ?
C5 C6 . 1.401(3) ?
C6 C7 . 1.383(3) ?
C6 H6A . 0.9500 ?
C7 H7A . 0.9500 ?
C8 C9 . 1.362(3) ?
C8 H8A . 0.9500 ?
C9 H9A . 0.9500 ?
C10 H10A . 0.9500 ?

loop_
_geom_hbond_atom_site_label_D
_geom_hbond_atom_site_label_H
_geom_hbond_atom_site_label_A
_geom_hbond_site_symmetry_A
_geom_hbond_distance_DH
_geom_hbond_distance_HA
_geom_hbond_distance_DA
_geom_hbond_angle_DHA
_geom_hbond_publ_flag
C8 H8A O1 1_445 0.95 2.51 3.458(2) 176.4 y
C10 H10A N2 2_656 0.95 2.51 3.449(2) 172.5 y

loop_
_geom_torsion_atom_site_label_1
_geom_torsion_atom_site_label_2
_geom_torsion_atom_site_label_3
_geom_torsion_atom_site_label_4
_geom_torsion_site_symmetry_1
_geom_torsion_site_symmetry_2
_geom_torsion_site_symmetry_3
_geom_torsion_site_symmetry_4
_geom_torsion
_geom_torsion_publ_flag
O1 C1 C2 C3 . . . . -178.55(18) ?
O1 C1 C2 C7 . . . . 0.2(3) ?
C7 C2 C3 C4 . . . . -0.6(3) ?
C1 C2 C3 C4 . . . . 178.21(16) ?
C2 C3 C4 C5 . . . . 0.1(3) ?
C3 C4 C5 C6 . . . . 0.7(3) ?
C3 C4 C5 N1 . . . . -178.42(15) ?
C10 N1 C5 C4 . . . . 153.02(17) ?
C8 N1 C5 C4 . . . . -22.3(2) ?
C10 N1 C5 C6 . . . . -26.2(3) ?
C8 N1 C5 C6 . . . . 158.54(16) ?
C4 C5 C6 C7 . . . . -1.1(2) ?
N1 C5 C6 C7 . . . . 178.08(15) ?
C5 C6 C7 C2 . . . . 0.6(2) ?
C3 C2 C7 C6 . . . . 0.2(3) ?
C1 C2 C7 C6 . . . . -178.52(16) ?
C10 N1 C8 C9 . . . . 0.62(19) ?
C5 N1 C8 C9 . . . . 176.67(16) ?
N1 C8 C9 N2 . . . . -0.6(2) ?
C10 N2 C9 C8 . . . . 0.4(2) ?
C9 N2 C10 N1 . . . . 0.0(2) ?
C8 N1 C10 N2 . . . . -0.4(2) ?
C5 N1 C10 N2 . . . . -176.52(16) ?

_cod_database_fobs_code 2022804
